data_1516341
loop_
_publ_author_name
'Gietter, Amber A. S.'
'Gildner, Peter G.'
'Cinderella, Andrew P.'
'Watson, Donald A.'

_publ_section_title
;
 General Route for Preparing \b-Nitrocarbonyl Compounds Using Copper
 Thermal Redox Catalysis.
;
_journal_issue 11
_journal_name_full 'Organic letters'
_journal_page_first 3166
_journal_page_last 3169
_journal_paper_doi 10.1021/ol5014153
_journal_volume 16
_journal_year 2014
_chemical_formula_sum 'C14 H29 Cl N2 O3'
_chemical_formula_weight 308.84
_chemical_name_systematic
; 
 ? 
;
_space_group_crystal_system monoclinic
_space_group_IT_number 14
_space_group_name_Hall '-P 2ybc'
_space_group_name_H-M_alt 'P 1 21/c 1'
_symmetry_space_group_name_Hall '-P 2ybc'
_symmetry_space_group_name_H-M 'P 1 21/c 1'
_atom_sites_solution_hydrogens mixed
_audit_creation_method SHELXL-2013
_cell_angle_alpha 90
_cell_angle_beta 98.9222(8)
_cell_angle_gamma 90
_cell_formula_units_Z 4
_cell_length_a 8.9297(3)
_cell_length_b 13.1940(5)
_cell_length_c 14.5360(5)
_cell_measurement_reflns_used 5343
_cell_measurement_temperature 200(2)
_cell_measurement_theta_max 27.56
_cell_measurement_theta_min 2.31
_cell_volume 1691.89(10)
_computing_cell_refinement 'Bruker SAINT'
_computing_data_collection 'Bruker APEX2'
_computing_data_reduction 'Bruker SAINT'
_computing_molecular_graphics 'Bruker SHELXTL'
_computing_publication_material 'Bruker SHELXTL'
_computing_structure_refinement 'SHELXL-2013 (Sheldrick, 2013)'
_computing_structure_solution 'SHELXS-97 (Sheldrick 2008)'
_diffrn_ambient_temperature 200(2)
_diffrn_detector_area_resol_mean 8.33
_diffrn_measured_fraction_theta_full 0.999
_diffrn_measured_fraction_theta_max 0.996
_diffrn_measurement_device_type 'Bruker AXS APEX diffractometer'
_diffrn_measurement_method '\f and \w scans'
_diffrn_radiation_type MoK\a
_diffrn_radiation_wavelength 0.71073
_diffrn_reflns_av_R_equivalents 0.0191
_diffrn_reflns_av_unetI/netI 0.0200
_diffrn_reflns_Laue_measured_fraction_full 0.999
_diffrn_reflns_Laue_measured_fraction_max 0.996
_diffrn_reflns_limit_h_max 11
_diffrn_reflns_limit_h_min -10
_diffrn_reflns_limit_k_max 13
_diffrn_reflns_limit_k_min -17
_diffrn_reflns_limit_l_max 18
_diffrn_reflns_limit_l_min -18
_diffrn_reflns_number 12621
_diffrn_reflns_point_group_measured_fraction_full 0.999
_diffrn_reflns_point_group_measured_fraction_max 0.996
_diffrn_reflns_theta_full 25.242
_diffrn_reflns_theta_max 27.658
_diffrn_reflns_theta_min 2.096
_exptl_absorpt_coefficient_mu 0.235
_exptl_absorpt_correction_T_max 0.7456
_exptl_absorpt_correction_T_min 0.6796
_exptl_absorpt_correction_type multi-scan
_exptl_absorpt_process_details 'APEX2 (Bruker, 2007)'
_exptl_crystal_colour colourless
_exptl_crystal_density_diffrn 1.212
_exptl_crystal_description block
_exptl_crystal_F_000 672
_exptl_crystal_size_max 0.511
_exptl_crystal_size_mid 0.421
_exptl_crystal_size_min 0.278
_refine_diff_density_max 0.381
_refine_diff_density_min -0.262
_refine_diff_density_rms 0.049
_refine_ls_extinction_method none
_refine_ls_goodness_of_fit_ref 1.042
_refine_ls_hydrogen_treatment mixed
_refine_ls_matrix_type full
_refine_ls_number_parameters 195
_refine_ls_number_reflns 3932
_refine_ls_number_restraints 6
_refine_ls_restrained_S_all 1.041
_refine_ls_R_factor_all 0.0506
_refine_ls_R_factor_gt 0.0429
_refine_ls_shift/su_max 0.001
_refine_ls_shift/su_mean 0.000
_refine_ls_structure_factor_coef Fsqd
_refine_ls_weighting_details 'w=1/[\s^2^(Fo^2^)+(0.0615P)^2^+0.7771P] where P=(Fo^2^+2Fc^2^)/3'
_refine_ls_weighting_scheme calc
_refine_ls_wR_factor_gt 0.1151
_refine_ls_wR_factor_ref 0.1207
_reflns_Friedel_coverage 0.000
_reflns_number_gt 3353
_reflns_number_total 3932
_reflns_threshold_expression 'I > 2\s(I)'
_cod_data_source_file ol5014153_si_005.cif
_cod_data_source_block donw045
_cod_depositor_comments 'Adding full bibliography for 1516339--1516342.cif.'
_cod_database_code 1516341
_shelx_space_group_comment
; 
The symmetry employed for this shelxl refinement is uniquely defined 
by the following loop, which should always be used as a source of 
symmetry information in preference to the above space-group names. 
They are only intended as comments. 
;
_shelx_estimated_absorpt_t_min 0.889
_shelx_estimated_absorpt_t_max 0.938
_shelxl_version_number 2013-4

loop_
_space_group_symop_operation_xyz
'x, y, z'
'-x, y+1/2, -z+1/2'
'-x, -y, -z'
'x, -y-1/2, z-1/2'

loop_
_atom_site_label
_atom_site_type_symbol
_atom_site_fract_x
_atom_site_fract_y
_atom_site_fract_z
_atom_site_U_iso_or_equiv
_atom_site_adp_type
_atom_site_occupancy
_atom_site_site_symmetry_order
_atom_site_calc_flag
_atom_site_refinement_flags_posn
_atom_site_refinement_flags_adp
Cl1 Cl 0.98958(5) -0.11182(3) 0.37137(3) 0.03206(13) Uani 1 1 d . .
C1 C 0.41683(19) 0.33382(15) 0.28932(13) 0.0392(4) Uani 1 1 d . .
H1A H 0.3633 0.2693 0.2967 0.047 Uiso 1 1 calc R U
H1B H 0.3526 0.3748 0.2416 0.047 Uiso 1 1 calc R U
C2 C 0.4396(3) 0.39052(18) 0.38100(16) 0.0519(5) Uani 1 1 d . .
H2A H 0.4985 0.3485 0.4292 0.078 Uiso 1 1 calc R U
H2B H 0.3407 0.4059 0.3990 0.078 Uiso 1 1 calc R U
H2C H 0.4942 0.4538 0.3742 0.078 Uiso 1 1 calc R U
C3 C 0.6096(2) 0.38538(14) 0.19130(13) 0.0379(4) Uani 1 1 d . .
H3A H 0.7214 0.3844 0.1965 0.045 Uiso 1 1 calc R U
H3B H 0.5788 0.4544 0.2076 0.045 Uiso 1 1 calc R U
C4 C 0.5401(4) 0.3619(3) 0.09159(17) 0.0769(8) Uani 1 1 d . .
H4A H 0.5808 0.2976 0.0725 0.115 Uiso 1 1 calc R U
H4B H 0.5649 0.4163 0.0506 0.115 Uiso 1 1 calc R U
H4C H 0.4298 0.3566 0.0873 0.115 Uiso 1 1 calc R U
C5 C 0.63739(17) 0.22788(12) 0.29006(11) 0.0276(3) Uani 1 1 d . .
C6 C 0.79368(17) 0.20353(12) 0.26572(10) 0.0251(3) Uani 1 1 d . .
H6 H 0.8259 0.2613 0.2288 0.030 Uiso 1 1 calc R U
C7 C 0.90966(16) 0.19344(11) 0.35673(10) 0.0211(3) Uani 1 1 d . .
C8 C 0.90133(17) 0.28553(11) 0.42096(10) 0.0246(3) Uani 1 1 d . .
H8A H 0.7974 0.2900 0.4364 0.030 Uiso 1 1 calc R U
H8B H 0.9714 0.2740 0.4798 0.030 Uiso 1 1 calc R U
C9 C 0.94107(19) 0.38700(11) 0.37955(11) 0.0271(3) Uani 1 1 d . .
H9A H 1.0509 0.4003 0.3974 0.033 Uiso 1 1 calc R U
H9B H 0.9187 0.3834 0.3108 0.033 Uiso 1 1 calc R U
C10 C 0.85241(18) 0.47256(12) 0.41333(10) 0.0267(3) Uani 1 1 d . .
C11 C 0.7469(3) 0.63479(15) 0.37534(16) 0.0519(5) Uani 1 1 d . .
H11A H 0.7224 0.6267 0.4383 0.078 Uiso 1 1 calc R U
H11B H 0.6530 0.6407 0.3308 0.078 Uiso 1 1 calc R U
H11C H 0.8081 0.6961 0.3727 0.078 Uiso 1 1 calc R U
C12 C 0.7806(2) 0.10833(15) 0.20424(13) 0.0402(4) Uani 1 1 d . .
H12A H 0.8783 0.0949 0.1838 0.060 Uiso 1 1 calc R U
H12B H 0.7028 0.1190 0.1497 0.060 Uiso 1 1 calc R U
H12C H 0.7525 0.0503 0.2400 0.060 Uiso 1 1 calc R U
C13 C 1.06908(17) 0.17488(12) 0.33297(11) 0.0267(3) Uani 1 1 d . .
H13A H 1.0650 0.1149 0.2917 0.032 Uiso 1 1 calc R U
H13B H 1.0976 0.2339 0.2973 0.032 Uiso 1 1 calc R U
C14 C 1.19352(19) 0.15785(16) 0.41587(13) 0.0390(4) Uani 1 1 d . .
H14A H 1.2074 0.2197 0.4536 0.059 Uiso 1 1 calc R U
H14B H 1.2885 0.1410 0.3935 0.059 Uiso 1 1 calc R U
H14C H 1.1646 0.1019 0.4539 0.059 Uiso 1 1 calc R U
N1 N 0.56257(15) 0.31214(11) 0.25765(10) 0.0312(3) Uani 1 1 d . .
N2 N 0.86556(15) 0.10385(10) 0.41195(9) 0.0241(3) Uani 1 1 d D .
H2D H 0.7670(16) 0.1029(14) 0.4073(12) 0.036 Uiso 1 1 d D U
H2E H 0.9039(19) 0.1091(14) 0.4714(10) 0.036 Uiso 1 1 d D U
H2F H 0.8981(19) 0.0466(13) 0.3915(12) 0.036 Uiso 1 1 d D U
O1 O 0.58127(13) 0.16771(10) 0.34139(9) 0.0380(3) Uani 1 1 d . .
O2 O 0.80711(18) 0.47407(10) 0.48652(9) 0.0460(3) Uani 1 1 d . .
O3 O 0.83140(17) 0.54769(10) 0.35205(9) 0.0447(3) Uani 1 1 d . .

loop_
_atom_site_aniso_label
_atom_site_aniso_U_11
_atom_site_aniso_U_22
_atom_site_aniso_U_33
_atom_site_aniso_U_23
_atom_site_aniso_U_13
_atom_site_aniso_U_12
Cl1 0.0475(2) 0.0241(2) 0.0254(2) -0.00008(14) 0.00829(16) 0.00603(16)
C1 0.0255(8) 0.0429(11) 0.0487(10) 0.0064(8) 0.0043(7) 0.0058(7)
C2 0.0453(11) 0.0583(14) 0.0548(12) -0.0007(10) 0.0161(9) 0.0168(10)
C3 0.0340(9) 0.0377(10) 0.0402(10) 0.0122(8) 0.0001(7) 0.0012(7)
C4 0.0880(19) 0.099(2) 0.0378(12) 0.0172(13) -0.0069(12) -0.0182(17)
C5 0.0241(7) 0.0302(8) 0.0276(7) 0.0003(6) 0.0011(6) -0.0024(6)
C6 0.0259(7) 0.0266(8) 0.0225(7) 0.0000(6) 0.0031(5) 0.0003(6)
C7 0.0227(7) 0.0190(7) 0.0221(6) 0.0026(5) 0.0050(5) 0.0006(5)
C8 0.0294(7) 0.0218(7) 0.0231(7) -0.0006(5) 0.0058(5) 0.0018(6)
C9 0.0327(8) 0.0225(8) 0.0270(7) -0.0009(6) 0.0070(6) -0.0025(6)
C10 0.0330(8) 0.0224(7) 0.0239(7) -0.0015(6) 0.0016(6) -0.0039(6)
C11 0.0731(15) 0.0313(10) 0.0540(12) 0.0079(9) 0.0180(11) 0.0163(10)
C12 0.0445(10) 0.0396(10) 0.0339(9) -0.0129(8) -0.0016(7) -0.0006(8)
C13 0.0242(7) 0.0293(8) 0.0277(7) 0.0019(6) 0.0072(6) 0.0038(6)
C14 0.0247(8) 0.0532(12) 0.0387(9) 0.0088(8) 0.0037(7) 0.0049(8)
N1 0.0250(6) 0.0342(8) 0.0337(7) 0.0055(6) 0.0019(5) 0.0027(5)
N2 0.0276(6) 0.0198(6) 0.0254(6) 0.0016(5) 0.0060(5) 0.0019(5)
O1 0.0279(6) 0.0400(7) 0.0471(7) 0.0137(6) 0.0091(5) -0.0008(5)
O2 0.0737(9) 0.0344(7) 0.0348(7) 0.0010(5) 0.0235(6) 0.0110(7)
O3 0.0705(9) 0.0282(7) 0.0389(7) 0.0090(5) 0.0199(6) 0.0126(6)

loop_
_atom_type_symbol
_atom_type_description
_atom_type_scat_dispersion_real
_atom_type_scat_dispersion_imag
_atom_type_scat_source
C C 0.0033 0.0016 'International Tables Vol C Tables 4.2.6.8 and 6.1.1.4'
H H 0.0000 0.0000 'International Tables Vol C Tables 4.2.6.8 and 6.1.1.4'
N N 0.0061 0.0033 'International Tables Vol C Tables 4.2.6.8 and 6.1.1.4'
O O 0.0106 0.0060 'International Tables Vol C Tables 4.2.6.8 and 6.1.1.4'
Cl Cl 0.1484 0.1585 'International Tables Vol C Tables 4.2.6.8 and 6.1.1.4'

loop_
_geom_angle_atom_site_label_1
_geom_angle_atom_site_label_2
_geom_angle_atom_site_label_3
_geom_angle
N1 C1 C2 111.49(15)
N1 C3 C4 112.09(17)
O1 C5 N1 120.83(14)
O1 C5 C6 118.14(14)
N1 C5 C6 121.04(14)
C5 C6 C12 108.52(13)
C5 C6 C7 109.47(11)
C12 C6 C7 113.93(13)
N2 C7 C13 108.72(12)
N2 C7 C8 104.67(11)
C13 C7 C8 113.30(12)
N2 C7 C6 108.92(12)
C13 C7 C6 109.93(11)
C8 C7 C6 111.08(12)
C9 C8 C7 114.52(11)
C10 C9 C8 111.21(12)
O2 C10 O3 123.57(15)
O2 C10 C9 124.80(15)
O3 C10 C9 111.62(13)
C14 C13 C7 115.69(12)
C5 N1 C3 126.58(14)
C5 N1 C1 117.77(14)
C3 N1 C1 115.64(14)
C10 O3 C11 117.52(14)

loop_
_geom_bond_atom_site_label_1
_geom_bond_atom_site_label_2
_geom_bond_distance
C1 N1 1.474(2)
C1 C2 1.514(3)
C3 N1 1.472(2)
C3 C4 1.517(3)
C5 O1 1.2467(19)
C5 N1 1.344(2)
C5 C6 1.526(2)
C6 C12 1.535(2)
C6 C7 1.554(2)
C7 N2 1.5148(18)
C7 C13 1.5357(19)
C7 C8 1.541(2)
C8 C9 1.532(2)
C9 C10 1.504(2)
C10 O2 1.1956(19)
C10 O3 1.3263(19)
C11 O3 1.443(2)
C13 C14 1.524(2)

loop_
_geom_hbond_atom_site_label_D
_geom_hbond_atom_site_label_H
_geom_hbond_atom_site_label_A
_geom_hbond_distance_DH
_geom_hbond_distance_HA
_geom_hbond_distance_DA
_geom_hbond_angle_DHA
N2 H2D O1 0.872(14) 1.977(16) 2.7200(18) 142.4(18)
N2 H2F Cl1 0.877(14) 2.280(15) 3.1423(13) 167.7(17)
